data_4133137
loop_
_publ_author_name
'Zhu, Ai-Xin'
'Yang, Qing-Yuan'
'Kumar, Amrit'
'Crowley, Clare'
'Mukherjee, Soumya'
'Chen, Kai-Jie'
'Wang, Shi-Qiang'
'O Nolan, Daniel'
'Shivanna, Mohana'
'Zaworotko, Michael J.'

_publ_section_title
;
 Coordination Network That Reversibly Switches between Two Nonporous
 Polymorphs and a High Surface Area Porous Phase.
;
_journal_issue 46
_journal_name_full 'Journal of the American Chemical Society'
_journal_page_first 15572
_journal_page_last 15576
_journal_paper_doi 10.1021/jacs.8b08642
_journal_volume 140
_journal_year 2018
_chemical_formula_sum 'C32 H22 N2 O8 S4 Zn2'
_chemical_formula_weight 821.49
_space_group_crystal_system orthorhombic
_space_group_IT_number 61
_space_group_name_Hall '-P 2ac 2ab'
_space_group_name_H-M_alt 'P b c a'
_atom_sites_solution_hydrogens geom
_audit_creation_method SHELXL-2014/7
_cell_angle_alpha 90
_cell_angle_beta 90
_cell_angle_gamma 90
_cell_formula_units_Z 4
_cell_length_a 8.7483(7)
_cell_length_b 16.3810(12)
_cell_length_c 23.7451(16)
_cell_measurement_reflns_used 3822
_cell_measurement_temperature 100(2)
_cell_measurement_theta_max 63.58
_cell_measurement_theta_min 3.72
_cell_volume 3402.8(4)
_computing_cell_refinement 'SAINT v8.37A (Bruker, 2015)'
_computing_data_collection 'Bruker APEX-II CCD'
_computing_data_reduction 'SAINT v8.37A (Bruker, 2015)'
_computing_structure_refinement 'SHELXL-2014/7 (Sheldrick, 2014)'
_computing_structure_solution 'XT (Sheldrick, 2015)'
_diffrn_ambient_temperature 100(2)
_diffrn_measured_fraction_theta_full 0.985
_diffrn_measured_fraction_theta_max 0.985
_diffrn_measurement_device_type 'Bruker D8 Quest'
_diffrn_measurement_method '\f and \w scans'
_diffrn_radiation_type CuK\a
_diffrn_radiation_wavelength 1.54178
_diffrn_reflns_av_R_equivalents 0.1271
_diffrn_reflns_av_unetI/netI 0.0747
_diffrn_reflns_Laue_measured_fraction_full 0.985
_diffrn_reflns_Laue_measured_fraction_max 0.985
_diffrn_reflns_limit_h_max 9
_diffrn_reflns_limit_h_min -10
_diffrn_reflns_limit_k_max 18
_diffrn_reflns_limit_k_min -19
_diffrn_reflns_limit_l_max 27
_diffrn_reflns_limit_l_min -24
_diffrn_reflns_number 20755
_diffrn_reflns_point_group_measured_fraction_full 0.985
_diffrn_reflns_point_group_measured_fraction_max 0.985
_diffrn_reflns_theta_full 63.890
_diffrn_reflns_theta_max 63.890
_diffrn_reflns_theta_min 3.723
_exptl_absorpt_coefficient_mu 4.482
_exptl_absorpt_correction_T_max 0.7523
_exptl_absorpt_correction_T_min 0.5216
_exptl_absorpt_correction_type multi-scan
_exptl_absorpt_process_details SADABS
_exptl_crystal_colour colorless
_exptl_crystal_density_diffrn 1.604
_exptl_crystal_description block
_exptl_crystal_F_000 1664
_exptl_crystal_size_max 0.160
_exptl_crystal_size_mid 0.110
_exptl_crystal_size_min 0.090
_refine_diff_density_max 0.672
_refine_diff_density_min -0.605
_refine_diff_density_rms 0.093
_refine_ls_extinction_method none
_refine_ls_goodness_of_fit_ref 1.065
_refine_ls_hydrogen_treatment constr
_refine_ls_matrix_type full
_refine_ls_number_parameters 272
_refine_ls_number_reflns 2777
_refine_ls_number_restraints 6
_refine_ls_restrained_S_all 1.065
_refine_ls_R_factor_all 0.1314
_refine_ls_R_factor_gt 0.0762
_refine_ls_shift/su_max 0.000
_refine_ls_shift/su_mean 0.000
_refine_ls_structure_factor_coef Fsqd
_refine_ls_weighting_details 'w=1/[\s^2^(Fo^2^)+(0.0810P)^2^+7.9212P] where P=(Fo^2^+2Fc^2^)/3'
_refine_ls_weighting_scheme calc
_refine_ls_wR_factor_gt 0.1720
_refine_ls_wR_factor_ref 0.2003
_reflns_Friedel_coverage 0.000
_reflns_number_gt 1635
_reflns_number_total 2777
_reflns_threshold_expression 'I > 2\s(I)'
_cod_data_source_file ja8b08642_si_001.cif
_cod_data_source_block gamma
_cod_database_code 4133137
_shelx_shelxl_version_number 2014/7
_shelx_space_group_comment
;
The symmetry employed for this shelxl refinement is uniquely defined
by the following loop, which should always be used as a source of
symmetry information in preference to the above space-group names.
They are only intended as comments.
;
_shelx_estimated_absorpt_t_min 0.534
_shelx_estimated_absorpt_t_max 0.688

loop_
_space_group_symop_operation_xyz
'x, y, z'
'-x+1/2, -y, z+1/2'
'x+1/2, -y+1/2, -z'
'-x, y+1/2, -z+1/2'
'-x, -y, -z'
'x-1/2, y, -z-1/2'
'-x-1/2, y-1/2, z'
'x, -y-1/2, z-1/2'

loop_
_atom_site_label
_atom_site_type_symbol
_atom_site_fract_x
_atom_site_fract_y
_atom_site_fract_z
_atom_site_U_iso_or_equiv
_atom_site_adp_type
_atom_site_occupancy
_atom_site_site_symmetry_order
_atom_site_calc_flag
_atom_site_refinement_flags_posn
_atom_site_refinement_flags_adp
_atom_site_refinement_flags_occupancy
_atom_site_disorder_assembly
_atom_site_disorder_group
Zn1 Zn 0.41533(12) 0.09598(5) -0.03174(4) 0.0472(4) Uani 1 1 d . . . . .
S1 S 0.2866(9) -0.1019(4) 0.1484(3) 0.068(3) Uani 0.51(2) 1 d . . P A 1
S2 S 0.2268(10) -0.1163(5) 0.2776(3) 0.076(4) Uani 0.51(2) 1 d . . P A 1
C3 C 0.262(3) 0.0560(17) 0.1642(10) 0.060(6) Uani 0.51(2) 1 d . . P A 1
C6 C 0.210(3) 0.042(2) 0.2755(10) 0.069(8) Uani 0.51(2) 1 d . . P A 1
C8 C 0.264(4) 0.147(2) 0.1563(11) 0.080(8) Uani 0.51(2) 1 d . . P A 1
H8A H 0.2412 0.1739 0.1923 0.120 Uiso 0.51(2) 1 calc R U P A 1
H8B H 0.3654 0.1644 0.1432 0.120 Uiso 0.51(2) 1 calc R U P A 1
H8C H 0.1870 0.1626 0.1283 0.120 Uiso 0.51(2) 1 calc R U P A 1
C9 C 0.205(5) 0.131(2) 0.2930(14) 0.105(12) Uani 0.51(2) 1 d . . P A 1
H9A H 0.2101 0.1653 0.2595 0.158 Uiso 0.51(2) 1 calc R U P A 1
H9B H 0.1097 0.1413 0.3133 0.158 Uiso 0.51(2) 1 calc R U P A 1
H9C H 0.2923 0.1424 0.3176 0.158 Uiso 0.51(2) 1 calc R U P A 1
S1' S 0.2567(9) 0.1000(5) 0.1573(2) 0.070(3) Uani 0.49(2) 1 d . . P A 2
S2' S 0.1970(12) 0.0864(5) 0.2872(3) 0.081(3) Uani 0.49(2) 1 d . . P A 2
C3' C 0.282(3) -0.0570(19) 0.1624(10) 0.058(6) Uani 0.49(2) 1 d . . P A 2
C6' C 0.230(4) -0.069(2) 0.2710(12) 0.087(9) Uani 0.49(2) 1 d . . P A 2
C8' C 0.295(4) -0.147(2) 0.1435(11) 0.074(8) Uani 0.49(2) 1 d . . P A 2
H8'A H 0.3196 -0.1486 0.1033 0.111 Uiso 0.49(2) 1 calc R U P A 2
H8'B H 0.3755 -0.1738 0.1650 0.111 Uiso 0.49(2) 1 calc R U P A 2
H8'C H 0.1971 -0.1744 0.1501 0.111 Uiso 0.49(2) 1 calc R U P A 2
C9' C 0.246(4) -0.1611(19) 0.2794(12) 0.099(12) Uani 0.49(2) 1 d . U P A 2
H9'A H 0.2647 -0.1873 0.2429 0.149 Uiso 0.49(2) 1 calc R U P A 2
H9'B H 0.3311 -0.1724 0.3049 0.149 Uiso 0.49(2) 1 calc R U P A 2
H9'C H 0.1509 -0.1826 0.2956 0.149 Uiso 0.49(2) 1 calc R U P A 2
O1 O 0.3254(6) 0.0786(3) 0.0418(2) 0.0518(14) Uani 1 1 d . . . . .
O2 O 0.3763(6) -0.0544(3) 0.03820(19) 0.0503(13) Uani 1 1 d . . . . .
O3 O 0.1774(8) -0.0958(4) 0.3947(2) 0.0766(18) Uani 1 1 d . . . . .
O4 O 0.1489(8) 0.0376(4) 0.4007(3) 0.082(2) Uani 1 1 d . . . . .
N1 N 0.4509(8) 0.2177(4) -0.0194(3) 0.0536(18) Uani 1 1 d . . . . .
C1 C 0.3319(9) 0.0085(5) 0.0647(3) 0.049(2) Uani 1 1 d . . . . .
C2 C 0.2890(9) 0.0015(5) 0.1241(3) 0.052(2) Uani 1 1 d . . . . .
C4 C 0.2383(14) 0.0340(10) 0.2202(4) 0.100(4) Uani 1 1 d . . . . .
C5 C 0.2489(14) -0.0492(10) 0.2158(4) 0.103(4) Uani 1 1 d . . . . .
C7 C 0.2050(11) -0.0183(6) 0.3116(4) 0.067(3) Uani 1 1 d . . . . .
C10 C 0.1757(11) -0.0231(7) 0.3743(4) 0.068(3) Uani 1 1 d . . . . .
C11 C 0.5057(12) 0.2432(5) 0.0294(4) 0.071(3) Uani 1 1 d . . . . .
H11A H 0.5334 0.2037 0.0569 0.085 Uiso 1 1 calc R U . . .
C12 C 0.5242(13) 0.3253(5) 0.0421(4) 0.079(3) Uani 1 1 d . . . . .
H12A H 0.5620 0.3415 0.0779 0.094 Uiso 1 1 calc R U . . .
C13 C 0.4875(11) 0.3832(5) 0.0022(5) 0.065(3) Uani 1 1 d . . . . .
C14 C 0.4331(12) 0.3570(5) -0.0487(4) 0.079(3) Uani 1 1 d . . . . .
H14A H 0.4080 0.3951 -0.0775 0.095 Uiso 1 1 calc R U . . .
C15 C 0.4154(12) 0.2739(5) -0.0576(4) 0.077(3) Uani 1 1 d . . . . .
H15A H 0.3758 0.2562 -0.0928 0.092 Uiso 1 1 calc R U . . .
C16 C 0.5102(12) 0.4704(5) 0.0166(5) 0.084(3) Uani 1 1 d . . . . .
H16A H 0.5429 0.4827 0.0537 0.101 Uiso 1 1 calc R U . . .

loop_
_atom_site_aniso_label
_atom_site_aniso_U_11
_atom_site_aniso_U_22
_atom_site_aniso_U_33
_atom_site_aniso_U_23
_atom_site_aniso_U_13
_atom_site_aniso_U_12
Zn1 0.0685(7) 0.0377(5) 0.0354(5) -0.0004(4) 0.0010(6) -0.0026(5)
S1 0.104(5) 0.056(7) 0.045(4) 0.002(5) 0.015(3) -0.005(6)
S2 0.115(6) 0.069(9) 0.045(3) 0.010(5) 0.018(3) 0.001(6)
C3 0.093(16) 0.048(14) 0.039(12) 0.008(13) 0.014(10) -0.002(15)
C6 0.092(18) 0.09(2) 0.021(11) -0.017(12) 0.000(10) -0.020(17)
C8 0.13(2) 0.044(14) 0.066(15) 0.009(14) 0.026(13) 0.001(17)
C9 0.17(3) 0.09(2) 0.064(18) -0.003(18) 0.029(16) -0.01(3)
S1' 0.115(5) 0.053(7) 0.042(3) 0.003(5) 0.021(3) 0.007(6)
S2' 0.129(6) 0.073(8) 0.040(4) -0.005(5) 0.017(4) -0.009(7)
C3' 0.066(14) 0.059(16) 0.050(15) 0.000(12) 0.005(11) 0.005(13)
C6' 0.13(2) 0.062(17) 0.064(18) 0.007(15) 0.014(15) -0.02(2)
C8' 0.12(2) 0.059(16) 0.046(12) -0.013(15) 0.016(11) -0.007(19)
C9' 0.19(3) 0.053(17) 0.058(14) 0.021(14) 0.021(14) 0.016(19)
O1 0.068(4) 0.046(3) 0.042(3) 0.003(2) 0.008(3) -0.002(3)
O2 0.056(4) 0.058(3) 0.037(3) -0.007(3) 0.006(3) -0.001(3)
O3 0.092(5) 0.091(5) 0.047(3) 0.017(3) 0.012(3) 0.009(4)
O4 0.097(5) 0.102(5) 0.049(4) -0.009(4) 0.011(4) -0.018(4)
N1 0.065(5) 0.048(4) 0.048(4) 0.000(3) -0.003(3) 0.001(3)
C1 0.044(5) 0.065(5) 0.038(4) 0.007(4) 0.002(4) -0.006(4)
C2 0.065(6) 0.051(5) 0.040(5) 0.003(4) 0.007(4) 0.001(4)
C4 0.082(9) 0.172(13) 0.048(7) 0.015(8) 0.001(6) -0.008(9)
C5 0.086(9) 0.197(14) 0.027(6) 0.013(7) 0.015(5) -0.008(10)
C7 0.082(8) 0.079(6) 0.040(5) 0.004(5) 0.006(5) -0.010(6)
C10 0.063(7) 0.099(8) 0.043(5) 0.003(5) 0.005(5) -0.012(6)
C11 0.098(7) 0.042(4) 0.073(6) 0.005(5) -0.013(6) -0.013(5)
C12 0.119(9) 0.041(5) 0.075(7) -0.018(4) 0.002(6) -0.008(5)
C13 0.059(6) 0.037(5) 0.098(7) -0.012(5) 0.007(6) -0.005(4)
C14 0.098(8) 0.040(5) 0.099(8) 0.014(5) -0.021(6) 0.009(5)
C15 0.099(8) 0.052(5) 0.080(6) 0.006(5) -0.030(6) 0.001(6)
C16 0.062(6) 0.052(6) 0.139(11) -0.012(6) 0.014(7) -0.004(5)

loop_
_atom_type_symbol
_atom_type_description
_atom_type_scat_dispersion_real
_atom_type_scat_dispersion_imag
_atom_type_scat_source
C C 0.0181 0.0091 'International Tables Vol C Tables 4.2.6.8 and 6.1.1.4'
H H 0.0000 0.0000 'International Tables Vol C Tables 4.2.6.8 and 6.1.1.4'
N N 0.0311 0.0180 'International Tables Vol C Tables 4.2.6.8 and 6.1.1.4'
O O 0.0492 0.0322 'International Tables Vol C Tables 4.2.6.8 and 6.1.1.4'
S S 0.3331 0.5567 'International Tables Vol C Tables 4.2.6.8 and 6.1.1.4'
Zn Zn -1.5491 0.6778 'International Tables Vol C Tables 4.2.6.8 and 6.1.1.4'

loop_
_geom_angle_atom_site_label_1
_geom_angle_atom_site_label_2
_geom_angle_atom_site_label_3
_geom_angle
_geom_angle_site_symmetry_1
_geom_angle_site_symmetry_3
O3 Zn1 O1 130.2(3) 2_554 .
O3 Zn1 O2 108.8(2) 2_554 5_655
O1 Zn1 O2 113.5(2) . 5_655
O3 Zn1 N1 101.3(3) 2_554 .
O1 Zn1 N1 94.4(2) . .
O2 Zn1 N1 102.1(2) 5_655 .
C2 S1 C5 80.8(6) . .
C7 S2 C5 80.7(6) . .
C2 C3 C4 122(2) . .
C2 C3 C8 125(2) . .
C4 C3 C8 112(2) . .
C7 C6 C4 125(3) . .
C7 C6 C9 123(2) . .
C4 C6 C9 112(3) . .
C3 C8 H8A 109.5 . .
C3 C8 H8B 109.5 . .
H8A C8 H8B 109.5 . .
C3 C8 H8C 109.5 . .
H8A C8 H8C 109.5 . .
H8B C8 H8C 109.5 . .
C6 C9 H9A 109.5 . .
C6 C9 H9B 109.5 . .
H9A C9 H9B 109.5 . .
C6 C9 H9C 109.5 . .
H9A C9 H9C 109.5 . .
H9B C9 H9C 109.5 . .
C2 S1' C4 81.1(6) . .
C7 S2' C4 80.1(6) . .
C5 C3' C2 127(3) . .
C5 C3' C8' 113(3) . .
C2 C3' C8' 119(2) . .
C7 C6' C5 126(3) . .
C7 C6' C9' 123(3) . .
C5 C6' C9' 110(3) . .
C3' C8' H8'A 109.5 . .
C3' C8' H8'B 109.5 . .
H8'A C8' H8'B 109.5 . .
C3' C8' H8'C 109.5 . .
H8'A C8' H8'C 109.5 . .
H8'B C8' H8'C 109.5 . .
C6' C9' H9'A 109.5 . .
C6' C9' H9'B 109.5 . .
H9'A C9' H9'B 109.5 . .
C6' C9' H9'C 109.5 . .
H9'A C9' H9'C 109.5 . .
H9'B C9' H9'C 109.5 . .
C1 O1 Zn1 120.0(5) . .
C1 O2 Zn1 127.4(5) . 5_655
C10 O3 Zn1 109.8(6) . 2
C11 N1 C15 117.7(8) . .
C11 N1 Zn1 119.3(5) . .
C15 N1 Zn1 122.9(6) . .
O2 C1 O1 122.3(7) . .
O2 C1 C2 119.6(7) . .
O1 C1 C2 118.2(7) . .
C3' C2 C1 137.0(15) . .
C3 C2 C1 133.2(13) . .
C3 C2 S1 113.8(13) . .
C1 C2 S1 112.8(6) . .
C3' C2 S1' 109.7(15) . .
C1 C2 S1' 112.8(6) . .
C6 C4 C5 100.7(18) . .
C6 C4 C3 159(3) . .
C5 C4 C3 100.0(15) . .
C5 C4 S2' 122.8(9) . .
C5 C4 S1' 120.9(9) . .
S2' C4 S1' 116.2(9) . .
C3' C5 C6' 160(3) . .
C3' C5 C4 100.7(16) . .
C6' C5 C4 98.7(18) . .
C4 C5 S2 121.7(9) . .
C4 C5 S1 122.8(9) . .
S2 C5 S1 115.5(9) . .
C6' C7 C10 137.1(17) . .
C6 C7 C10 133.6(15) . .
C6 C7 S2 112.0(14) . .
C10 C7 S2 114.3(7) . .
C6' C7 S2' 111.9(17) . .
C10 C7 S2' 111.0(7) . .
O4 C10 O3 124.9(9) . .
O4 C10 C7 120.4(10) . .
O3 C10 C7 114.7(9) . .
N1 C11 C12 122.6(9) . .
N1 C11 H11A 118.7 . .
C12 C11 H11A 118.7 . .
C13 C12 C11 119.4(9) . .
C13 C12 H12A 120.3 . .
C11 C12 H12A 120.3 . .
C14 C13 C12 118.3(8) . .
C14 C13 C16 123.4(9) . .
C12 C13 C16 118.3(9) . .
C13 C14 C15 118.7(8) . .
C13 C14 H14A 120.6 . .
C15 C14 H14A 120.6 . .
N1 C15 C14 123.4(9) . .
N1 C15 H15A 118.3 . .
C14 C15 H15A 118.3 . .
C16 C16 C13 125.4(14) 5_665 .
C16 C16 H16A 117.3 5_665 .
C13 C16 H16A 117.3 . .

loop_
_geom_bond_atom_site_label_1
_geom_bond_atom_site_label_2
_geom_bond_distance
_geom_bond_site_symmetry_2
Zn1 O3 1.925(6) 2_554
Zn1 O1 1.935(5) .
Zn1 O2 1.952(5) 5_655
Zn1 N1 2.039(6) .
S1 C2 1.790(10) .
S1 C5 1.849(13) .
S2 C7 1.807(11) .
S2 C5 1.843(13) .
C3 C2 1.33(3) .
C3 C4 1.39(3) .
C3 C8 1.50(5) .
C6 C7 1.31(3) .
C6 C4 1.34(2) .
C6 C9 1.51(6) .
C8 H8A 0.9800 .
C8 H8B 0.9800 .
C8 H8C 0.9800 .
C9 H9A 0.9800 .
C9 H9B 0.9800 .
C9 H9C 0.9800 .
S1' C2 1.817(10) .
S1' C4 1.852(13) .
S2' C7 1.811(12) .
S2' C4 1.842(14) .
C3' C5 1.31(3) .
C3' C2 1.32(2) .
C3' C8' 1.54(5) .
C6' C7 1.29(3) .
C6' C5 1.36(3) .
C6' C9' 1.53(5) .
C8' H8'A 0.9800 .
C8' H8'B 0.9800 .
C8' H8'C 0.9800 .
C9' H9'A 0.9800 .
C9' H9'B 0.9800 .
C9' H9'C 0.9800 .
O1 C1 1.273(8) .
O2 C1 1.269(9) .
O2 Zn1 1.952(5) 5_655
O3 C10 1.286(11) .
O3 Zn1 1.925(6) 2
O4 C10 1.199(11) .
N1 C11 1.322(9) .
N1 C15 1.330(10) .
C1 C2 1.463(10) .
C4 C5 1.371(17) .
C7 C10 1.512(12) .
C11 C12 1.389(11) .
C11 H11A 0.9500 .
C12 C13 1.377(13) .
C12 H12A 0.9500 .
C13 C14 1.369(13) .
C13 C16 1.482(12) .
C14 C15 1.387(12) .
C14 H14A 0.9500 .
C15 H15A 0.9500 .
C16 C16 1.261(18) 5_665
C16 H16A 0.9500 .

loop_
_geom_torsion_atom_site_label_1
_geom_torsion_atom_site_label_2
_geom_torsion_atom_site_label_3
_geom_torsion_atom_site_label_4
_geom_torsion
_geom_torsion_site_symmetry_1
_geom_torsion_site_symmetry_4
Zn1 O2 C1 O1 89.9(9) 5_655 .
Zn1 O2 C1 C2 -89.1(8) 5_655 .
Zn1 O1 C1 O2 -10.3(11) . .
Zn1 O1 C1 C2 168.7(5) . .
C5 C3' C2 C1 175.0(14) . .
C8' C3' C2 C1 -13(4) . .
C5 C3' C2 S1' 4(3) . .
C8' C3' C2 S1' 176(2) . .
C4 C3 C2 C1 -173.0(14) . .
C8 C3 C2 C1 3(5) . .
C4 C3 C2 S1 1(3) . .
C8 C3 C2 S1 177(3) . .
O2 C1 C2 C3' 0(2) . .
O1 C1 C2 C3' -178.8(18) . .
O2 C1 C2 C3 167.6(19) . .
O1 C1 C2 C3 -11(2) . .
O2 C1 C2 S1 -6.6(10) . .
O1 C1 C2 S1 174.4(6) . .
O2 C1 C2 S1' 171.3(6) . .
O1 C1 C2 S1' -7.7(10) . .
C5 S1 C2 C3 -0.8(16) . .
C5 S1 C2 C1 174.6(7) . .
C4 S1' C2 C3' -0.5(13) . .
C4 S1' C2 C1 -174.1(7) . .
C7 C6 C4 C5 3(3) . .
C9 C6 C4 C5 175(3) . .
C7 C6 C4 C3 -178(4) . .
C9 C6 C4 C3 -6(7) . .
C2 C3 C4 C6 -179(4) . .
C8 C3 C4 C6 4(7) . .
C2 C3 C4 C5 -1(3) . .
C8 C3 C4 C5 -177(2) . .
C7 S2' C4 C5 3.0(13) . .
C7 S2' C4 S1' -179.6(8) . .
C2 S1' C4 C5 -2.3(12) . .
C2 S1' C4 S2' -179.7(8) . .
C2 C3' C5 C6' -171(5) . .
C8' C3' C5 C6' 16(7) . .
C2 C3' C5 C4 -5(3) . .
C8' C3' C5 C4 -177(2) . .
C7 C6' C5 C3' 168(5) . .
C9' C6' C5 C3' -11(8) . .
C7 C6' C5 C4 2(3) . .
C9' C6' C5 C4 -177(3) . .
S2' C4 C5 C3' -178.6(13) . .
S1' C4 C5 C3' 4.1(18) . .
S2' C4 C5 C6' -3(2) . .
S1' C4 C5 C6' 179.3(16) . .
C6 C4 C5 S2 -1(2) . .
C3 C4 C5 S2 179.9(14) . .
C6 C4 C5 S1 179.6(15) . .
C3 C4 C5 S1 0.1(19) . .
C7 S2 C5 C4 -1.2(12) . .
C7 S2 C5 S1 178.6(8) . .
C2 S1 C5 C4 0.4(12) . .
C2 S1 C5 S2 -179.4(8) . .
C5 C6' C7 C10 177.5(16) . .
C9' C6' C7 C10 -3(5) . .
C5 C6' C7 S2' 0(4) . .
C9' C6' C7 S2' 179(3) . .
C4 C6 C7 C10 -180.0(16) . .
C9 C6 C7 C10 9(5) . .
C4 C6 C7 S2 -4(3) . .
C9 C6 C7 S2 -176(3) . .
C5 S2 C7 C6 2.7(16) . .
C5 S2 C7 C10 179.1(8) . .
C4 S2' C7 C6' -1.3(18) . .
C4 S2' C7 C10 -179.8(8) . .
Zn1 O3 C10 O4 13.5(13) 2 .
Zn1 O3 C10 C7 -164.2(6) 2 .
C6' C7 C10 O4 -177(2) . .
C6 C7 C10 O4 1(2) . .
S2 C7 C10 O4 -174.8(8) . .
S2' C7 C10 O4 1.2(13) . .
C6' C7 C10 O3 1(3) . .
C6 C7 C10 O3 179(2) . .
S2 C7 C10 O3 3.0(12) . .
S2' C7 C10 O3 179.1(8) . .
C15 N1 C11 C12 1.2(15) . .
Zn1 N1 C11 C12 -176.1(8) . .
N1 C11 C12 C13 -1.3(17) . .
C11 C12 C13 C14 0.2(16) . .
C11 C12 C13 C16 -179.2(9) . .
C12 C13 C14 C15 0.9(15) . .
C16 C13 C14 C15 -179.7(9) . .
C11 N1 C15 C14 0.0(15) . .
Zn1 N1 C15 C14 177.2(8) . .
C13 C14 C15 N1 -1.1(16) . .
C14 C13 C16 C16 -4(2) . 5_665
C12 C13 C16 C16 175.9(14) . 5_665
